data_7020690
loop_
_publ_author_name
'Farina, Paolo'
'Levason, William'
'Reid, Gillian'

_publ_section_title
;
 s-Block chalcogenoether chemistry--thio- and selenoether coordination
 with hard Group 2 ions.
;
_journal_issue 1
_journal_name_full 'Dalton transactions (Cambridge, England : 2003)'
_journal_page_first 89
_journal_page_last 99
_journal_paper_doi 10.1039/c2dt31692g
_journal_volume 42
_journal_year 2013
_chemical_formula_moiety 'C12 H30 O7 S2 Sr 2+, 2(I 1-), (H2 O)'
_chemical_formula_structural '((C12 H24 O4 S2) (H2O)3 Sr) (I)2 (H2O)'
_chemical_formula_sum 'C12 H32 I2 O8 S2 Sr'
_chemical_formula_weight 709.92
_chemical_name_common
;trisaqua(1,4,10,13-tetraoxa-7,16-
dithiacyclooctadecane)strontium iodide hydrate
;
_chemical_name_systematic
;
trisaqua(1,4,10,13-tetraoxa-7,16-dithiacyclooctadecane)strontium
iodide hydrate
;
_space_group_IT_number 14
_space_group_name_Hall '-P 2ybc'
_symmetry_cell_setting monoclinic
_symmetry_space_group_name_Hall '-P 2ybc'
_symmetry_space_group_name_H-M 'P 1 21/c 1'
_atom_sites_solution_hydrogens geom
_atom_sites_solution_primary direct
_atom_sites_solution_secondary difmap
_audit_creation_date 2012-06-14
_audit_creation_method 'SHELXL-97 + hand edit'
_cell_angle_alpha 90.00
_cell_angle_beta 112.182(6)
_cell_angle_gamma 90.00
_cell_formula_units_Z 4
_cell_length_a 10.452(4)
_cell_length_b 18.580(7)
_cell_length_c 13.866(5)
_cell_measurement_reflns_used 16629
_cell_measurement_temperature 100(2)
_cell_measurement_theta_max 27.5
_cell_measurement_theta_min 3.0
_cell_volume 2493.5(16)
_computing_cell_refinement 'CrystalClear-SM Expert 2.0 r7 (Rigaku, 2011)'
_computing_data_collection 'CrystalClear-SM Expert 2.0 r7 (Rigaku, 2011)'
_computing_data_reduction 'CrystalClear-SM Expert 2.0 r7 (Rigaku, 2011)'
_computing_structure_refinement 'SHELXL-97 (Sheldrick, 2008)'
_computing_structure_solution 'SHELXS-97 (Sheldrick, 1997)'
_diffrn_ambient_temperature 100(2)
_diffrn_detector 'CCD plate'
_diffrn_detector_type 'Rigaku HG Saturn724+ (2x2 bin mode)'
_diffrn_measured_fraction_theta_full 0.992
_diffrn_measured_fraction_theta_max 0.992
_diffrn_measurement_device 'Four-circle \k diffractometer'
_diffrn_measurement_device_type 'Rigaku AFC12 '
_diffrn_measurement_method 'Profile data from \w-scans'
_diffrn_radiation_collimation 'Confocal mirrors, VHF VariMax '
_diffrn_radiation_type MoK\a
_diffrn_radiation_wavelength 0.71073
_diffrn_reflns_av_R_equivalents 0.1294
_diffrn_reflns_av_sigmaI/netI 0.1294
_diffrn_reflns_limit_h_max 13
_diffrn_reflns_limit_h_min -13
_diffrn_reflns_limit_k_max 24
_diffrn_reflns_limit_k_min -17
_diffrn_reflns_limit_l_max 18
_diffrn_reflns_limit_l_min -17
_diffrn_reflns_number 23787
_diffrn_reflns_theta_full 27.49
_diffrn_reflns_theta_max 27.49
_diffrn_reflns_theta_min 3.04
_diffrn_source 'Rotating anode X-ray tube'
_diffrn_source_type 'Rigaku FR-E+ Superbright'
_diffrn_standards_number 0
_exptl_absorpt_coefficient_mu 4.835
_exptl_absorpt_correction_T_max 1.000
_exptl_absorpt_correction_T_min 0.587
_exptl_absorpt_correction_type multi-scan
_exptl_absorpt_process_details
;Jacobson, R.A. (1998). REQAB. Private communication to the
Rigaku Corporation, Tokyo, Japan.
;
_exptl_crystal_colour colourless
_exptl_crystal_density_diffrn 1.891
_exptl_crystal_density_method 'not measured'
_exptl_crystal_description block
_exptl_crystal_F_000 1376
_exptl_crystal_size_max 0.04
_exptl_crystal_size_mid 0.03
_exptl_crystal_size_min 0.01
_refine_diff_density_max 1.283
_refine_diff_density_min -1.116
_refine_diff_density_rms 0.235
_refine_ls_extinction_method none
_refine_ls_goodness_of_fit_ref 1.009
_refine_ls_hydrogen_treatment constr
_refine_ls_matrix_type full
_refine_ls_number_parameters 226
_refine_ls_number_reflns 5671
_refine_ls_number_restraints 0
_refine_ls_restrained_S_all 1.009
_refine_ls_R_factor_all 0.1233
_refine_ls_R_factor_gt 0.0662
_refine_ls_shift/su_max 0.001
_refine_ls_shift/su_mean 0.000
_refine_ls_structure_factor_coef Fsqd
_refine_ls_weighting_details 'w=1/[\s^2^(Fo^2^)+(0.0585P)^2^+8.8913P] where P=(Fo^2^+2Fc^2^)/3'
_refine_ls_weighting_scheme calc
_refine_ls_wR_factor_gt 0.1364
_refine_ls_wR_factor_ref 0.1578
_reflns_number_gt 3431
_reflns_number_total 5671
_reflns_threshold_expression I>2sigma(I)
_cod_data_source_file c2dt31692g.txt
_cod_data_source_block 12paf093r
_cod_original_cell_volume 2493.5(15)
_cod_original_sg_symbol_H-M 'P 21/c'
_cod_database_code 7020690

loop_
_symmetry_equiv_pos_as_xyz
'x, y, z'
'-x, y+1/2, -z+1/2'
'-x, -y, -z'
'x, -y-1/2, z-1/2'

loop_
_atom_site_label
_atom_site_type_symbol
_atom_site_fract_x
_atom_site_fract_y
_atom_site_fract_z
_atom_site_U_iso_or_equiv
_atom_site_adp_type
_atom_site_occupancy
_atom_site_symmetry_multiplicity
_atom_site_calc_flag
_atom_site_refinement_flags
Sr1 Sr 0.40102(10) 0.90719(5) 0.73140(7) 0.0182(2) Uani 1 1 d .
I1 I 0.83788(8) 1.12098(4) 0.87865(5) 0.02672(19) Uani 1 1 d .
I2 I 0.28252(8) 1.17467(4) 0.67625(6) 0.0313(2) Uani 1 1 d .
S1 S 0.5782(3) 0.92842(14) 0.96548(19) 0.0253(6) Uani 1 1 d .
S2 S 0.2191(3) 0.96310(16) 0.5105(2) 0.0359(7) Uani 1 1 d .
O1 O 0.2988(8) 0.8469(4) 0.8638(5) 0.0251(16) Uani 1 1 d .
O2 O 0.1471(7) 0.8465(4) 0.6495(5) 0.0268(16) Uani 1 1 d .
O3 O 0.5121(8) 0.8964(3) 0.5811(5) 0.0248(16) Uani 1 1 d .
O4 O 0.6697(7) 0.8728(3) 0.7933(5) 0.0218(15) Uani 1 1 d .
O5 O 0.5177(8) 1.0307(4) 0.7345(5) 0.0286(17) Uani 1 1 d .
O6 O 0.2357(8) 0.9977(4) 0.7599(5) 0.0283(17) Uani 1 1 d .
O7 O 0.4127(8) 0.7699(4) 0.7042(5) 0.0283(17) Uani 1 1 d .
O8 O 0.0736(8) 0.9786(4) 0.8763(6) 0.0361(19) Uani 1 1 d .
C1 C 0.4770(11) 0.8782(5) 1.0258(7) 0.025(2) Uani 1 1 d .
H1A H 0.5403 0.8591 1.0937 0.029 Uiso 1 1 calc R
H1B H 0.4120 0.9117 1.0394 0.029 Uiso 1 1 calc R
C2 C 0.3984(12) 0.8183(5) 0.9617(7) 0.027(2) Uani 1 1 d .
H2A H 0.4620 0.7844 0.9473 0.032 Uiso 1 1 calc R
H2B H 0.3491 0.7920 0.9994 0.032 Uiso 1 1 calc R
C3 C 0.1866(12) 0.7980(6) 0.8164(9) 0.034(3) Uani 1 1 d .
H3A H 0.1421 0.7864 0.8661 0.041 Uiso 1 1 calc R
H3B H 0.2217 0.7527 0.7978 0.041 Uiso 1 1 calc R
C4 C 0.0853(11) 0.8312(6) 0.7224(8) 0.027(2) Uani 1 1 d .
H4A H 0.0063 0.7981 0.6906 0.033 Uiso 1 1 calc R
H4B H 0.0500 0.8762 0.7413 0.033 Uiso 1 1 calc R
C5 C 0.0407(14) 0.8695(9) 0.5543(10) 0.064(4) Uani 1 1 d .
H5A H -0.0047 0.9133 0.5670 0.076 Uiso 1 1 calc R
H5B H -0.0301 0.8314 0.5278 0.076 Uiso 1 1 calc R
C6 C 0.1040(14) 0.8857(10) 0.4739(10) 0.070(5) Uani 1 1 d .
H6A H 0.0292 0.8950 0.4055 0.084 Uiso 1 1 calc R
H6B H 0.1563 0.8430 0.4663 0.084 Uiso 1 1 calc R
C7 C 0.3250(11) 0.9436(6) 0.4346(8) 0.029(2) Uani 1 1 d .
H7A H 0.2633 0.9329 0.3619 0.034 Uiso 1 1 calc R
H7B H 0.3793 0.9870 0.4334 0.034 Uiso 1 1 calc R
C8 C 0.4206(13) 0.8825(6) 0.4754(7) 0.033(3) Uani 1 1 d .
H8A H 0.3671 0.8381 0.4728 0.039 Uiso 1 1 calc R
H8B H 0.4753 0.8751 0.4315 0.039 Uiso 1 1 calc R
C9 C 0.6339(11) 0.8494(5) 0.6153(8) 0.026(2) Uani 1 1 d .
H9A H 0.6061 0.7993 0.6216 0.031 Uiso 1 1 calc R
H9B H 0.6782 0.8504 0.5635 0.031 Uiso 1 1 calc R
C10 C 0.7320(11) 0.8752(6) 0.7171(8) 0.031(3) Uani 1 1 d .
H10A H 0.8157 0.8446 0.7402 0.037 Uiso 1 1 calc R
H10B H 0.7601 0.9251 0.7101 0.037 Uiso 1 1 calc R
C11 C 0.7740(11) 0.8807(6) 0.8977(7) 0.027(2) Uani 1 1 d .
H11A H 0.8083 0.9309 0.9084 0.032 Uiso 1 1 calc R
H11B H 0.8531 0.8485 0.9062 0.032 Uiso 1 1 calc R
C12 C 0.7141(11) 0.8622(6) 0.9761(8) 0.028(2) Uani 1 1 d .
H12A H 0.7869 0.8634 1.0469 0.034 Uiso 1 1 calc R
H12B H 0.6744 0.8131 0.9630 0.034 Uiso 1 1 calc R

loop_
_atom_site_aniso_label
_atom_site_aniso_U_11
_atom_site_aniso_U_22
_atom_site_aniso_U_33
_atom_site_aniso_U_23
_atom_site_aniso_U_13
_atom_site_aniso_U_12
Sr1 0.0180(5) 0.0198(5) 0.0183(5) -0.0008(4) 0.0086(4) 0.0005(4)
I1 0.0233(4) 0.0284(4) 0.0287(4) 0.0019(3) 0.0101(3) 0.0031(3)
I2 0.0278(4) 0.0237(4) 0.0329(4) 0.0035(3) 0.0008(3) -0.0030(3)
S1 0.0302(15) 0.0244(13) 0.0218(13) -0.0012(10) 0.0101(12) 0.0000(12)
S2 0.0336(17) 0.0477(18) 0.0231(14) 0.0043(12) 0.0071(13) 0.0146(15)
O1 0.031(4) 0.025(4) 0.019(4) -0.003(3) 0.010(3) -0.001(3)
O2 0.018(4) 0.033(4) 0.024(4) -0.006(3) 0.002(3) -0.001(3)
O3 0.029(4) 0.025(4) 0.024(4) -0.001(3) 0.014(3) -0.003(3)
O4 0.020(4) 0.019(4) 0.026(4) 0.003(3) 0.009(3) -0.001(3)
O5 0.033(5) 0.028(4) 0.027(4) -0.004(3) 0.014(4) -0.002(4)
O6 0.028(4) 0.029(4) 0.032(4) -0.002(3) 0.015(4) 0.000(3)
O7 0.024(4) 0.027(4) 0.034(4) -0.005(3) 0.011(4) -0.001(3)
O8 0.037(5) 0.035(4) 0.048(5) 0.006(4) 0.029(4) 0.003(4)
C1 0.028(6) 0.032(6) 0.014(5) 0.004(4) 0.009(5) -0.002(5)
C2 0.037(7) 0.025(6) 0.022(5) 0.000(4) 0.015(5) -0.004(5)
C3 0.025(6) 0.037(6) 0.041(7) 0.001(5) 0.014(6) -0.001(5)
C4 0.018(5) 0.027(6) 0.033(6) -0.009(5) 0.005(5) -0.003(5)
C5 0.030(7) 0.119(13) 0.036(7) 0.016(8) 0.005(6) -0.015(9)
C6 0.034(8) 0.146(15) 0.030(7) -0.005(8) 0.011(6) -0.048(10)
C7 0.027(6) 0.036(6) 0.024(5) 0.009(5) 0.011(5) 0.001(5)
C8 0.041(7) 0.039(6) 0.018(5) 0.000(5) 0.013(5) 0.003(6)
C9 0.034(7) 0.023(5) 0.029(6) 0.000(4) 0.021(5) -0.003(5)
C10 0.021(6) 0.034(6) 0.043(7) 0.006(5) 0.018(5) -0.004(5)
C11 0.019(6) 0.033(6) 0.021(5) -0.003(4) 0.000(5) 0.006(5)
C12 0.021(6) 0.025(6) 0.036(6) 0.005(5) 0.009(5) 0.013(5)

loop_
_atom_type_symbol
_atom_type_description
_atom_type_scat_dispersion_real
_atom_type_scat_dispersion_imag
_atom_type_scat_source
C C 0.0033 0.0016 'International Tables Vol C Tables 4.2.6.8 and 6.1.1.4'
H H 0.0000 0.0000 'International Tables Vol C Tables 4.2.6.8 and 6.1.1.4'
O O 0.0106 0.0060 'International Tables Vol C Tables 4.2.6.8 and 6.1.1.4'
S S 0.1246 0.1234 'International Tables Vol C Tables 4.2.6.8 and 6.1.1.4'
Sr Sr -1.5307 3.2498 'International Tables Vol C Tables 4.2.6.8 and 6.1.1.4'
I I -0.4742 1.8119 'International Tables Vol C Tables 4.2.6.8 and 6.1.1.4'

loop_
_geom_angle_atom_site_label_1
_geom_angle_atom_site_label_2
_geom_angle_atom_site_label_3
_geom_angle
O6 Sr1 O5 75.8(2)
O6 Sr1 O7 138.2(2)
O5 Sr1 O7 145.8(2)
O6 Sr1 O4 142.8(2)
O5 Sr1 O4 77.1(2)
O7 Sr1 O4 73.2(2)
O6 Sr1 O1 72.6(2)
O5 Sr1 O1 131.5(2)
O7 Sr1 O1 75.0(2)
O4 Sr1 O1 108.6(2)
O6 Sr1 O2 74.0(2)
O5 Sr1 O2 139.2(2)
O7 Sr1 O2 67.7(2)
O4 Sr1 O2 140.9(2)
O1 Sr1 O2 62.2(2)
O6 Sr1 O3 132.2(2)
O5 Sr1 O3 75.31(19)
O7 Sr1 O3 76.2(2)
O4 Sr1 O3 62.3(2)
O1 Sr1 O3 151.2(2)
O2 Sr1 O3 106.2(2)
O6 Sr1 S1 85.71(17)
O5 Sr1 S1 77.19(16)
O7 Sr1 S1 103.64(17)
O4 Sr1 S1 63.64(14)
O1 Sr1 S1 64.67(16)
O2 Sr1 S1 126.63(15)
O3 Sr1 S1 123.19(16)
O6 Sr1 S2 74.59(16)
O5 Sr1 S2 80.18(17)
O7 Sr1 S2 103.34(17)
O4 Sr1 S2 124.80(14)
O1 Sr1 S2 123.91(17)
O2 Sr1 S2 65.67(16)
O3 Sr1 S2 63.52(16)
S1 Sr1 S2 153.01(8)
C1 S1 C12 100.6(5)
C1 S1 Sr1 101.2(3)
C12 S1 Sr1 97.8(4)
C6 S2 C7 99.3(6)
C6 S2 Sr1 96.0(5)
C7 S2 Sr1 102.9(4)
C3 O1 C2 111.5(7)
C3 O1 Sr1 114.7(5)
C2 O1 Sr1 117.3(5)
C4 O2 C5 108.2(8)
C4 O2 Sr1 115.0(6)
C5 O2 Sr1 124.0(7)
C8 O3 C9 112.6(7)
C8 O3 Sr1 118.5(6)
C9 O3 Sr1 111.2(5)
C10 O4 C11 110.6(8)
C10 O4 Sr1 117.9(6)
C11 O4 Sr1 126.5(5)
C2 C1 S1 113.5(6)
C2 C1 H1A 108.9
S1 C1 H1A 108.9
C2 C1 H1B 108.9
S1 C1 H1B 108.9
H1A C1 H1B 107.7
O1 C2 C1 109.0(8)
O1 C2 H2A 109.9
C1 C2 H2A 109.9
O1 C2 H2B 109.9
C1 C2 H2B 109.9
H2A C2 H2B 108.3
O1 C3 C4 109.4(9)
O1 C3 H3A 109.8
C4 C3 H3A 109.8
O1 C3 H3B 109.8
C4 C3 H3B 109.8
H3A C3 H3B 108.2
O2 C4 C3 110.3(8)
O2 C4 H4A 109.6
C3 C4 H4A 109.6
O2 C4 H4B 109.6
C3 C4 H4B 109.6
H4A C4 H4B 108.1
O2 C5 C6 109.3(11)
O2 C5 H5A 109.8
C6 C5 H5A 109.8
O2 C5 H5B 109.8
C6 C5 H5B 109.8
H5A C5 H5B 108.3
C5 C6 S2 112.0(10)
C5 C6 H6A 109.2
S2 C6 H6A 109.2
C5 C6 H6B 109.2
S2 C6 H6B 109.2
H6A C6 H6B 107.9
C8 C7 S2 113.7(7)
C8 C7 H7A 108.8
S2 C7 H7A 108.8
C8 C7 H7B 108.8
S2 C7 H7B 108.8
H7A C7 H7B 107.7
O3 C8 C7 110.2(8)
O3 C8 H8A 109.6
C7 C8 H8A 109.6
O3 C8 H8B 109.6
C7 C8 H8B 109.6
H8A C8 H8B 108.1
C10 C9 O3 108.7(8)
C10 C9 H9A 109.9
O3 C9 H9A 109.9
C10 C9 H9B 109.9
O3 C9 H9B 109.9
H9A C9 H9B 108.3
O4 C10 C9 110.5(8)
O4 C10 H10A 109.6
C9 C10 H10A 109.6
O4 C10 H10B 109.6
C9 C10 H10B 109.6
H10A C10 H10B 108.1
O4 C11 C12 109.9(9)
O4 C11 H11A 109.7
C12 C11 H11A 109.7
O4 C11 H11B 109.7
C12 C11 H11B 109.7
H11A C11 H11B 108.2
C11 C12 S1 108.2(7)
C11 C12 H12A 110.1
S1 C12 H12A 110.1
C11 C12 H12B 110.1
S1 C12 H12B 110.1
H12A C12 H12B 108.4

loop_
_geom_bond_atom_site_label_1
_geom_bond_atom_site_label_2
_geom_bond_distance
Sr1 O6 2.546(7)
Sr1 O5 2.592(7)
Sr1 O7 2.587(7)
Sr1 O4 2.685(7)
Sr1 O1 2.691(6)
Sr1 O2 2.707(7)
Sr1 O3 2.750(6)
Sr1 S1 3.095(3)
Sr1 S2 3.111(3)
S1 C1 1.831(9)
S1 C12 1.844(10)
S2 C6 1.820(14)
S2 C7 1.829(10)
O1 C3 1.432(13)
O1 C2 1.464(12)
O2 C4 1.419(12)
O2 C5 1.433(14)
O3 C8 1.439(12)
O3 C9 1.466(12)
O4 C10 1.436(11)
O4 C11 1.454(11)
C1 C2 1.467(14)
C1 H1A 0.9900
C1 H1B 0.9900
C2 H2A 0.9900
C2 H2B 0.9900
C3 C4 1.468(15)
C3 H3A 0.9900
C3 H3B 0.9900
C4 H4A 0.9900
C4 H4B 0.9900
C5 C6 1.526(16)
C5 H5A 0.9900
C5 H5B 0.9900
C6 H6A 0.9900
C6 H6B 0.9900
C7 C8 1.477(15)
C7 H7A 0.9900
C7 H7B 0.9900
C8 H8A 0.9900
C8 H8B 0.9900
C9 C10 1.476(15)
C9 H9A 0.9900
C9 H9B 0.9900
C10 H10A 0.9900
C10 H10B 0.9900
C11 C12 1.485(13)
C11 H11A 0.9900
C11 H11B 0.9900
C12 H12A 0.9900
C12 H12B 0.9900

loop_
_geom_contact_atom_site_label_1
_geom_contact_atom_site_label_2
_geom_contact_distance
_geom_contact_site_symmetry_2
O5 I1 3.600(8) .
O5 I2 3.514(7) .
O6 O8 2.768(9) .
O6 I2 3.582(7) .
O7 I1 3.684(7) 2_646
O7 I2 3.470(7) 2_646
O8 I1 3.623(7) 1_455
O8 I1 3.668(7) 3_677

loop_
_geom_torsion_atom_site_label_1
_geom_torsion_atom_site_label_2
_geom_torsion_atom_site_label_3
_geom_torsion_atom_site_label_4
_geom_torsion
C12 S1 C1 C2 -71.0(9)
Sr1 S1 C1 C2 29.2(8)
C3 O1 C2 C1 -157.8(8)
Sr1 O1 C2 C1 67.0(8)
S1 C1 C2 O1 -61.9(10)
C2 O1 C3 C4 176.2(8)
Sr1 O1 C3 C4 -47.4(9)
C5 O2 C4 C3 172.3(10)
Sr1 O2 C4 C3 -44.3(9)
O1 C3 C4 O2 60.9(10)
C4 O2 C5 C6 -179.4(11)
Sr1 O2 C5 C6 41.4(16)
O2 C5 C6 S2 -66.7(16)
C7 S2 C6 C5 157.4(11)
Sr1 S2 C6 C5 53.3(12)
C6 S2 C7 C8 -71.6(10)
Sr1 S2 C7 C8 26.8(9)
C9 O3 C8 C7 -162.8(8)
Sr1 O3 C8 C7 65.0(9)
S2 C7 C8 O3 -58.7(11)
C8 O3 C9 C10 170.8(8)
Sr1 O3 C9 C10 -53.5(8)
C11 O4 C10 C9 165.9(8)
Sr1 O4 C10 C9 -37.5(10)
O3 C9 C10 O4 60.6(10)
C10 O4 C11 C12 -167.5(8)
Sr1 O4 C11 C12 38.4(10)
O4 C11 C12 S1 -64.5(9)
C1 S1 C12 C11 158.7(7)
Sr1 S1 C12 C11 55.7(8)
